data_7029711
loop_
_publ_author_name
'Tanimoto, Hiroki'
'Nagao, Tomohiko'
'Nishiyama, Yasuhiro'
'Morimoto, Tsumoru'
'Iseda, Fumiyasu'
'Nagato, Yuko'
'Suzuka, Toshimasa'
'Tsutsumi, Ken'
'Kakiuchi, Kiyomi'

_publ_section_title
;
 Synthesis and characterization of germa[n]pericyclynes.
;
_journal_issue 22
_journal_name_full 'Dalton transactions (Cambridge, England : 2003)'
_journal_page_first 8338
_journal_page_last 8343
_journal_paper_doi 10.1039/c4dt00574k
_journal_volume 43
_journal_year 2014
_chemical_formula_moiety 'C64 H112 Ge8'
_chemical_formula_sum 'C64 H112 Ge8'
_chemical_formula_weight 1462.31
_space_group_IT_number 2
_symmetry_cell_setting triclinic
_symmetry_Int_Tables_number 2
_symmetry_space_group_name_Hall '-P 1'
_symmetry_space_group_name_H-M 'P -1'
_atom_sites_solution_hydrogens geom
_atom_sites_solution_primary direct
_atom_sites_solution_secondary difmap
_cell_angle_alpha 79.1007(7)
_cell_angle_beta 86.4883(7)
_cell_angle_gamma 80.1363(7)
_cell_formula_units_Z 1
_cell_length_a 8.55539(15)
_cell_length_b 14.2704(3)
_cell_length_c 15.3238(3)
_cell_measurement_reflns_used 27513
_cell_measurement_temperature 123
_cell_measurement_theta_max 27.48
_cell_measurement_theta_min 3.01
_cell_volume 1809.15(6)
_computing_cell_refinement 'RAPID AUTO'
_computing_data_collection 'RAPID AUTO (Rigaku, ????)'
_computing_data_reduction 'RAPID AUTO'
_computing_molecular_graphics 'CrystalStructure 4.0'
_computing_publication_material 'CrystalStructure 4.0 (Rigaku, 2010)'
_computing_structure_refinement 'SHELXL97 (Sheldrick, 2008)'
_computing_structure_solution 'DIRDIF99-PATTY (Gould, et al., 1999)'
_diffrn_ambient_temperature 123
_diffrn_detector_area_resol_mean 10.000
_diffrn_measured_fraction_theta_full 0.998
_diffrn_measured_fraction_theta_max 0.998
_diffrn_measurement_device_type 'Rigaku R-AXIS RAPID'
_diffrn_measurement_method \w
_diffrn_radiation_type 'Mo K\a'
_diffrn_radiation_wavelength 0.71075
_diffrn_reflns_av_R_equivalents 0.0354
_diffrn_reflns_limit_h_max 11
_diffrn_reflns_limit_h_min -11
_diffrn_reflns_limit_k_max 18
_diffrn_reflns_limit_k_min -18
_diffrn_reflns_limit_l_max 19
_diffrn_reflns_limit_l_min -19
_diffrn_reflns_number 31448
_diffrn_reflns_theta_full 27.49
_diffrn_reflns_theta_max 27.48
_diffrn_standards_number 0
_exptl_absorpt_coefficient_mu 3.306
_exptl_absorpt_correction_T_max 0.743
_exptl_absorpt_correction_T_min 0.617
_exptl_absorpt_correction_type multi-scan
_exptl_absorpt_process_details 'ABSCOR (Rigaku, 1995)'
_exptl_crystal_colour colorless
_exptl_crystal_density_diffrn 1.342
_exptl_crystal_density_method 'not measured'
_exptl_crystal_description block
_exptl_crystal_F_000 752.00
_exptl_crystal_size_max 0.200
_exptl_crystal_size_mid 0.120
_exptl_crystal_size_min 0.090
_refine_diff_density_max 1.150
_refine_diff_density_min -0.450
_refine_ls_extinction_method none
_refine_ls_goodness_of_fit_ref 1.175
_refine_ls_hydrogen_treatment constr
_refine_ls_number_parameters 341
_refine_ls_number_reflns 8273
_refine_ls_number_restraints 0
_refine_ls_R_factor_gt 0.0224
_refine_ls_shift/su_max 0.002
_refine_ls_structure_factor_coef Fsqd
_refine_ls_weighting_details 'w = 1/[\s^2^(Fo^2^)+(0.0275P)^2^+0.4070P] where P=(Fo^2^+2Fc^2^)/3'
_refine_ls_weighting_scheme calc
_refine_ls_wR_factor_ref 0.0573
_reflns_number_gt 7771
_reflns_number_total 8273
_reflns_threshold_expression F^2^>2.0\s(F^2^)
_cod_data_source_file c4dt00574k2.cif
_cod_data_source_block ipr-germa(8)
_cod_depositor_comments 'Adding full bibliography for 7029707--7029711.cif.'
_cod_database_code 7029711

loop_
_symmetry_equiv_pos_site_id
_symmetry_equiv_pos_as_xyz
1 +X,+Y,+Z
2 -X,-Y,-Z

loop_
_atom_site_label
_atom_site_type_symbol
_atom_site_fract_x
_atom_site_fract_y
_atom_site_fract_z
_atom_site_U_iso_or_equiv
_atom_site_adp_type
_atom_site_occupancy
_atom_site_symmetry_multiplicity
_atom_site_calc_flag
_atom_site_refinement_flags
Ge1 Ge -0.015202(18) 0.027207(10) 0.169232(9) 0.01503(5) Uani 1.0 2 d .
Ge2 Ge 0.101915(18) 0.200799(10) 0.408622(9) 0.01337(4) Uani 1.0 2 d .
Ge3 Ge 0.168051(18) 0.545561(10) 0.297434(9) 0.01412(4) Uani 1.0 2 d .
Ge4 Ge 0.306481(18) 0.660102(10) -0.023941(9) 0.01522(5) Uani 1.0 2 d .
C1 C 0.02761(19) 0.08826(10) 0.26462(10) 0.0194(3) Uani 1.0 2 d .
C2 C 0.05567(18) 0.13306(10) 0.31948(10) 0.0184(3) Uani 1.0 2 d .
C3 C 0.13370(18) 0.32839(10) 0.35255(10) 0.0170(3) Uani 1.0 2 d .
C4 C 0.14850(18) 0.41140(10) 0.32523(9) 0.0171(3) Uani 1.0 2 d .
C5 C 0.23378(19) 0.57822(11) 0.17557(10) 0.0203(3) Uani 1.0 2 d .
C6 C 0.26342(19) 0.61083(11) 0.09909(10) 0.0202(3) Uani 1.0 2 d .
C7 C 0.20279(18) 0.79199(11) -0.05145(10) 0.0185(3) Uani 1.0 2 d .
C8 C 0.13009(19) 0.86694(10) -0.08970(10) 0.0188(3) Uani 1.0 2 d .
C9 C -0.1569(2) -0.06670(11) 0.21090(10) 0.0231(4) Uani 1.0 2 d .
C10 C -0.3040(3) -0.02008(14) 0.25822(13) 0.0350(4) Uani 1.0 2 d .
C11 C -0.2025(3) -0.10784(14) 0.13238(13) 0.0396(5) Uani 1.0 2 d .
C12 C 0.1866(2) -0.02407(11) 0.11583(10) 0.0228(4) Uani 1.0 2 d .
C13 C 0.2606(3) -0.11944(14) 0.17285(14) 0.0401(5) Uani 1.0 2 d .
C14 C 0.2990(3) 0.05042(15) 0.10243(12) 0.0335(4) Uani 1.0 2 d .
C15 C -0.08353(18) 0.21550(10) 0.48943(10) 0.0175(3) Uani 1.0 2 d .
C16 C -0.1141(3) 0.11742(12) 0.54055(13) 0.0330(4) Uani 1.0 2 d .
C17 C -0.2285(2) 0.27095(13) 0.43776(12) 0.0277(4) Uani 1.0 2 d .
C18 C 0.29835(18) 0.13280(11) 0.46540(10) 0.0199(3) Uani 1.0 2 d .
C19 C 0.3499(2) 0.18938(12) 0.53051(11) 0.0266(4) Uani 1.0 2 d .
C20 C 0.4289(3) 0.11242(16) 0.39586(13) 0.0368(5) Uani 1.0 2 d .
C21 C -0.04102(18) 0.62225(11) 0.31389(11) 0.0212(3) Uani 1.0 2 d .
C22 C -0.1173(2) 0.58242(12) 0.40311(12) 0.0284(4) Uani 1.0 2 d .
C23 C -0.1495(3) 0.62685(15) 0.23709(14) 0.0380(5) Uani 1.0 2 d .
C24 C 0.33001(18) 0.56717(11) 0.37296(10) 0.0184(3) Uani 1.0 2 d .
C25 C 0.3756(2) 0.66735(12) 0.34075(11) 0.0258(4) Uani 1.0 2 d .
C26 C 0.4753(2) 0.48802(13) 0.37687(14) 0.0342(4) Uani 1.0 2 d .
C27 C 0.1963(2) 0.59423(11) -0.09685(10) 0.0232(4) Uani 1.0 2 d .
C28 C 0.2298(3) 0.62960(15) -0.19568(12) 0.0377(5) Uani 1.0 2 d .
C29 C 0.0182(3) 0.61310(14) -0.07573(14) 0.0369(5) Uani 1.0 2 d .
C30 C 0.53565(19) 0.65783(12) -0.04259(11) 0.0232(4) Uani 1.0 2 d .
C31 C 0.5758(3) 0.71321(15) -0.13483(12) 0.0354(5) Uani 1.0 2 d .
C32 C 0.5988(3) 0.69893(15) 0.03080(13) 0.0351(5) Uani 1.0 2 d .
H9 H -0.0991 -0.1210 0.2542 0.0277 Uiso 1.0 2 calc R
H10A H -0.2717 0.0030 0.3096 0.0420 Uiso 1.0 2 calc R
H10B H -0.3742 -0.0679 0.2784 0.0420 Uiso 1.0 2 calc R
H10C H -0.3603 0.0345 0.2170 0.0420 Uiso 1.0 2 calc R
H11A H -0.1064 -0.1386 0.1042 0.0475 Uiso 1.0 2 calc R
H11B H -0.2585 -0.0554 0.0890 0.0475 Uiso 1.0 2 calc R
H11C H -0.2719 -0.1559 0.1538 0.0475 Uiso 1.0 2 calc R
H12 H 0.1655 -0.0372 0.0562 0.0274 Uiso 1.0 2 calc R
H13A H 0.3638 -0.1429 0.1465 0.0481 Uiso 1.0 2 calc R
H13B H 0.1903 -0.1675 0.1756 0.0481 Uiso 1.0 2 calc R
H13C H 0.2752 -0.1090 0.2330 0.0481 Uiso 1.0 2 calc R
H14A H 0.2484 0.1105 0.0657 0.0402 Uiso 1.0 2 calc R
H14B H 0.3976 0.0251 0.0727 0.0402 Uiso 1.0 2 calc R
H14C H 0.3230 0.0633 0.1603 0.0402 Uiso 1.0 2 calc R
H15 H -0.0607 0.2545 0.5335 0.0210 Uiso 1.0 2 calc R
H16A H -0.2063 0.1267 0.5811 0.0396 Uiso 1.0 2 calc R
H16B H -0.0207 0.0852 0.5748 0.0396 Uiso 1.0 2 calc R
H16C H -0.1351 0.0774 0.4986 0.0396 Uiso 1.0 2 calc R
H17A H -0.3199 0.2792 0.4789 0.0332 Uiso 1.0 2 calc R
H17B H -0.2520 0.2346 0.3933 0.0332 Uiso 1.0 2 calc R
H17C H -0.2063 0.3346 0.4079 0.0332 Uiso 1.0 2 calc R
H18 H 0.2769 0.0692 0.4999 0.0239 Uiso 1.0 2 calc R
H19A H 0.4466 0.1531 0.5595 0.0319 Uiso 1.0 2 calc R
H19B H 0.2653 0.1991 0.5756 0.0319 Uiso 1.0 2 calc R
H19C H 0.3710 0.2524 0.4983 0.0319 Uiso 1.0 2 calc R
H20A H 0.3949 0.0724 0.3575 0.0441 Uiso 1.0 2 calc R
H20B H 0.5259 0.0781 0.4257 0.0441 Uiso 1.0 2 calc R
H20C H 0.4498 0.1737 0.3597 0.0441 Uiso 1.0 2 calc R
H21 H -0.0252 0.6897 0.3154 0.0255 Uiso 1.0 2 calc R
H22A H -0.1261 0.5144 0.4053 0.0341 Uiso 1.0 2 calc R
H22B H -0.2232 0.6199 0.4096 0.0341 Uiso 1.0 2 calc R
H22C H -0.0513 0.5874 0.4516 0.0341 Uiso 1.0 2 calc R
H23A H -0.0991 0.6542 0.1811 0.0455 Uiso 1.0 2 calc R
H23B H -0.2511 0.6678 0.2465 0.0455 Uiso 1.0 2 calc R
H23C H -0.1678 0.5615 0.2344 0.0455 Uiso 1.0 2 calc R
H24 H 0.2832 0.5652 0.4346 0.0220 Uiso 1.0 2 calc R
H25A H 0.2813 0.7169 0.3421 0.0309 Uiso 1.0 2 calc R
H25B H 0.4194 0.6717 0.2798 0.0309 Uiso 1.0 2 calc R
H25C H 0.4554 0.6776 0.3797 0.0309 Uiso 1.0 2 calc R
H26A H 0.5240 0.4889 0.3172 0.0410 Uiso 1.0 2 calc R
H26B H 0.4430 0.4249 0.3989 0.0410 Uiso 1.0 2 calc R
H26C H 0.5522 0.4994 0.4170 0.0410 Uiso 1.0 2 calc R
H27 H 0.2354 0.5231 -0.0821 0.0278 Uiso 1.0 2 calc R
H28A H 0.1641 0.6021 -0.2312 0.0452 Uiso 1.0 2 calc R
H28B H 0.3422 0.6091 -0.2100 0.0452 Uiso 1.0 2 calc R
H28C H 0.2046 0.7004 -0.2092 0.0452 Uiso 1.0 2 calc R
H29A H -0.0011 0.5940 -0.0116 0.0443 Uiso 1.0 2 calc R
H29B H -0.0359 0.5753 -0.1078 0.0443 Uiso 1.0 2 calc R
H29C H -0.0226 0.6821 -0.0942 0.0443 Uiso 1.0 2 calc R
H30 H 0.5880 0.5889 -0.0383 0.0279 Uiso 1.0 2 calc R
H31A H 0.6899 0.7155 -0.1400 0.0424 Uiso 1.0 2 calc R
H31B H 0.5164 0.7792 -0.1428 0.0424 Uiso 1.0 2 calc R
H31C H 0.5467 0.6803 -0.1806 0.0424 Uiso 1.0 2 calc R
H32A H 0.5465 0.7659 0.0290 0.0422 Uiso 1.0 2 calc R
H32B H 0.7136 0.6971 0.0218 0.0422 Uiso 1.0 2 calc R
H32C H 0.5769 0.6601 0.0888 0.0422 Uiso 1.0 2 calc R

loop_
_atom_site_aniso_label
_atom_site_aniso_U_11
_atom_site_aniso_U_22
_atom_site_aniso_U_33
_atom_site_aniso_U_12
_atom_site_aniso_U_13
_atom_site_aniso_U_23
Ge1 0.02108(9) 0.01084(7) 0.01290(8) -0.00081(6) -0.00266(6) -0.00239(5)
Ge2 0.01691(8) 0.01047(7) 0.01276(8) -0.00220(6) -0.00161(6) -0.00187(5)
Ge3 0.01738(8) 0.01184(7) 0.01249(8) -0.00319(6) -0.00204(6) 0.00063(5)
Ge4 0.01970(8) 0.01312(8) 0.01149(8) -0.00109(6) -0.00238(6) 0.00037(5)
C1 0.0257(8) 0.0145(7) 0.0171(7) -0.0007(6) -0.0029(6) -0.0023(6)
C2 0.0235(8) 0.0136(7) 0.0167(7) -0.0007(6) -0.0009(6) -0.0011(6)
C3 0.0185(7) 0.0169(7) 0.0154(7) -0.0019(6) -0.0021(6) -0.0031(6)
C4 0.0188(8) 0.0170(7) 0.0150(7) -0.0022(6) -0.0010(6) -0.0021(6)
C5 0.0247(8) 0.0176(7) 0.0188(7) -0.0055(6) -0.0038(6) -0.0008(6)
C6 0.0249(8) 0.0170(7) 0.0181(7) -0.0038(6) -0.0036(6) -0.0004(6)
C7 0.0219(8) 0.0184(7) 0.0149(7) -0.0029(6) -0.0014(6) -0.0026(6)
C8 0.0249(8) 0.0173(7) 0.0147(7) -0.0034(6) -0.0018(6) -0.0037(6)
C9 0.0287(9) 0.0186(7) 0.0211(8) -0.0059(7) -0.0029(7) 0.0012(6)
C10 0.0294(10) 0.0398(10) 0.0327(10) -0.0077(8) 0.0051(8) 0.0009(8)
C11 0.0544(13) 0.0352(10) 0.0371(11) -0.0262(10) -0.0016(9) -0.0097(9)
C12 0.0259(9) 0.0222(8) 0.0191(8) 0.0020(7) 0.0000(6) -0.0061(6)
C13 0.0413(12) 0.0302(10) 0.0394(11) 0.0161(9) 0.0013(9) -0.0031(8)
C14 0.0268(10) 0.0469(11) 0.0292(9) -0.0111(8) 0.0019(8) -0.0091(8)
C15 0.0210(8) 0.0163(7) 0.0156(7) -0.0031(6) 0.0004(6) -0.0039(6)
C16 0.0372(10) 0.0220(8) 0.0344(10) -0.0044(8) 0.0127(8) 0.0040(7)
C17 0.0201(8) 0.0325(9) 0.0268(9) 0.0006(7) 0.0008(7) -0.0013(7)
C18 0.0196(8) 0.0165(7) 0.0222(8) -0.0001(6) -0.0046(6) -0.0014(6)
C19 0.0263(9) 0.0294(9) 0.0248(8) -0.0055(7) -0.0089(7) -0.0033(7)
C20 0.0234(9) 0.0495(12) 0.0351(10) 0.0083(8) -0.0029(8) -0.0139(9)
C21 0.0196(8) 0.0150(7) 0.0278(8) -0.0009(6) -0.0030(7) -0.0017(6)
C22 0.0241(9) 0.0265(9) 0.0327(9) -0.0003(7) 0.0060(7) -0.0063(7)
C23 0.0270(10) 0.0425(11) 0.0411(11) 0.0033(8) -0.0140(8) -0.0032(9)
C24 0.0190(8) 0.0205(7) 0.0161(7) -0.0039(6) -0.0031(6) -0.0031(6)
C25 0.0279(9) 0.0242(8) 0.0284(9) -0.0111(7) -0.0025(7) -0.0060(7)
C26 0.0241(9) 0.0279(9) 0.0503(12) 0.0020(7) -0.0136(8) -0.0078(8)
C27 0.0328(9) 0.0164(7) 0.0205(8) -0.0027(7) -0.0084(7) -0.0027(6)
C28 0.0554(13) 0.0411(11) 0.0209(9) -0.0136(10) -0.0080(9) -0.0091(8)
C29 0.0326(10) 0.0367(10) 0.0452(12) -0.0127(9) -0.0099(9) -0.0081(9)
C30 0.0200(8) 0.0259(8) 0.0216(8) 0.0017(7) -0.0019(6) -0.0030(6)
C31 0.0259(9) 0.0524(12) 0.0256(9) -0.0106(9) 0.0034(7) 0.0008(8)
C32 0.0239(9) 0.0543(12) 0.0302(10) -0.0103(9) -0.0031(8) -0.0108(9)

loop_
_atom_type_symbol
_atom_type_description
_atom_type_scat_dispersion_real
_atom_type_scat_dispersion_imag
_atom_type_scat_source
C C 0.0033 0.0016
;
International Tables for Crystallography
(1992, Vol. C, Tables 4.2.6.8 and 6.1.1.4)
;
H H 0.0000 0.0000
;
International Tables for Crystallography
(1992, Vol. C, Table 6.1.1.4)
;
Ge Ge 0.1547 1.8001
;
International Tables for Crystallography
(1992, Vol. C, Tables 4.2.6.8 and 6.1.1.4)
;

loop_
_geom_angle_atom_site_label_1
_geom_angle_atom_site_label_2
_geom_angle_atom_site_label_3
_geom_angle
_geom_angle_publ_flag
_geom_angle_site_symmetry_1
_geom_angle_site_symmetry_3
C1 Ge1 C8 102.17(7) yes . 2_565
C1 Ge1 C9 110.34(7) yes . .
C1 Ge1 C12 108.53(7) yes . .
C8 Ge1 C9 107.99(7) yes 2_565 .
C8 Ge1 C12 111.65(7) yes 2_565 .
C9 Ge1 C12 115.37(7) yes . .
C2 Ge2 C3 108.74(7) yes . .
C2 Ge2 C15 108.62(7) yes . .
C2 Ge2 C18 108.69(7) yes . .
C3 Ge2 C15 107.06(6) yes . .
C3 Ge2 C18 108.59(7) yes . .
C15 Ge2 C18 114.99(6) yes . .
C4 Ge3 C5 109.67(7) yes . .
C4 Ge3 C21 108.42(7) yes . .
C4 Ge3 C24 108.06(7) yes . .
C5 Ge3 C21 107.96(7) yes . .
C5 Ge3 C24 109.09(7) yes . .
C21 Ge3 C24 113.59(7) yes . .
C6 Ge4 C7 108.50(7) yes . .
C6 Ge4 C27 108.50(7) yes . .
C6 Ge4 C30 108.81(7) yes . .
C7 Ge4 C27 103.22(7) yes . .
C7 Ge4 C30 108.25(7) yes . .
C27 Ge4 C30 119.08(8) yes . .
Ge1 C1 C2 174.77(13) yes . .
Ge2 C2 C1 178.43(12) yes . .
Ge2 C3 C4 173.46(14) yes . .
Ge3 C4 C3 172.61(14) yes . .
Ge3 C5 C6 171.23(14) yes . .
Ge4 C6 C5 178.14(17) yes . .
Ge4 C7 C8 162.22(15) yes . .
Ge1 C8 C7 168.86(15) yes 2_565 .
Ge1 C9 C10 110.42(12) yes . .
Ge1 C9 C11 109.75(12) yes . .
C10 C9 C11 111.19(16) yes . .
Ge1 C12 C13 110.45(12) yes . .
Ge1 C12 C14 110.35(12) yes . .
C13 C12 C14 111.42(15) yes . .
Ge2 C15 C16 110.98(11) yes . .
Ge2 C15 C17 110.11(11) yes . .
C16 C15 C17 111.67(15) yes . .
Ge2 C18 C19 110.86(11) yes . .
Ge2 C18 C20 110.82(11) yes . .
C19 C18 C20 111.46(15) yes . .
Ge3 C21 C22 110.25(10) yes . .
Ge3 C21 C23 111.87(12) yes . .
C22 C21 C23 111.19(15) yes . .
Ge3 C24 C25 110.32(11) yes . .
Ge3 C24 C26 111.42(13) yes . .
C25 C24 C26 111.23(14) yes . .
Ge4 C27 C28 110.49(14) yes . .
Ge4 C27 C29 109.39(13) yes . .
C28 C27 C29 110.27(15) yes . .
Ge4 C30 C31 111.58(12) yes . .
Ge4 C30 C32 109.52(12) yes . .
C31 C30 C32 111.14(16) yes . .
Ge1 C9 H9 108.466 no . .
C10 C9 H9 108.472 no . .
C11 C9 H9 108.458 no . .
C9 C10 H10A 109.469 no . .
C9 C10 H10B 109.469 no . .
C9 C10 H10C 109.474 no . .
H10A C10 H10B 109.472 no . .
H10A C10 H10C 109.471 no . .
H10B C10 H10C 109.473 no . .
C9 C11 H11A 109.476 no . .
C9 C11 H11B 109.465 no . .
C9 C11 H11C 109.468 no . .
H11A C11 H11B 109.470 no . .
H11A C11 H11C 109.476 no . .
H11B C11 H11C 109.472 no . .
Ge1 C12 H12 108.174 no . .
C13 C12 H12 108.163 no . .
C14 C12 H12 108.177 no . .
C12 C13 H13A 109.476 no . .
C12 C13 H13B 109.476 no . .
C12 C13 H13C 109.472 no . .
H13A C13 H13B 109.465 no . .
H13A C13 H13C 109.471 no . .
H13B C13 H13C 109.467 no . .
C12 C14 H14A 109.466 no . .
C12 C14 H14B 109.466 no . .
C12 C14 H14C 109.471 no . .
H14A C14 H14B 109.479 no . .
H14A C14 H14C 109.475 no . .
H14B C14 H14C 109.470 no . .
Ge2 C15 H15 107.978 no . .
C16 C15 H15 107.980 no . .
C17 C15 H15 107.972 no . .
C15 C16 H16A 109.469 no . .
C15 C16 H16B 109.471 no . .
C15 C16 H16C 109.472 no . .
H16A C16 H16B 109.470 no . .
H16A C16 H16C 109.469 no . .
H16B C16 H16C 109.476 no . .
C15 C17 H17A 109.466 no . .
C15 C17 H17B 109.468 no . .
C15 C17 H17C 109.474 no . .
H17A C17 H17B 109.467 no . .
H17A C17 H17C 109.472 no . .
H17B C17 H17C 109.480 no . .
Ge2 C18 H18 107.845 no . .
C19 C18 H18 107.851 no . .
C20 C18 H18 107.842 no . .
C18 C19 H19A 109.475 no . .
C18 C19 H19B 109.472 no . .
C18 C19 H19C 109.465 no . .
H19A C19 H19B 109.476 no . .
H19A C19 H19C 109.473 no . .
H19B C19 H19C 109.466 no . .
C18 C20 H20A 109.474 no . .
C18 C20 H20B 109.469 no . .
C18 C20 H20C 109.474 no . .
H20A C20 H20B 109.471 no . .
H20A C20 H20C 109.468 no . .
H20B C20 H20C 109.472 no . .
Ge3 C21 H21 107.787 no . .
C22 C21 H21 107.784 no . .
C23 C21 H21 107.790 no . .
C21 C22 H22A 109.471 no . .
C21 C22 H22B 109.464 no . .
C21 C22 H22C 109.470 no . .
H22A C22 H22B 109.479 no . .
H22A C22 H22C 109.473 no . .
H22B C22 H22C 109.470 no . .
C21 C23 H23A 109.467 no . .
C21 C23 H23B 109.476 no . .
C21 C23 H23C 109.472 no . .
H23A C23 H23B 109.472 no . .
H23A C23 H23C 109.469 no . .
H23B C23 H23C 109.471 no . .
Ge3 C24 H24 107.912 no . .
C25 C24 H24 107.899 no . .
C26 C24 H24 107.908 no . .
C24 C25 H25A 109.477 no . .
C24 C25 H25B 109.463 no . .
C24 C25 H25C 109.473 no . .
H25A C25 H25B 109.470 no . .
H25A C25 H25C 109.473 no . .
H25B C25 H25C 109.472 no . .
C24 C26 H26A 109.469 no . .
C24 C26 H26B 109.474 no . .
C24 C26 H26C 109.477 no . .
H26A C26 H26B 109.466 no . .
H26A C26 H26C 109.471 no . .
H26B C26 H26C 109.471 no . .
Ge4 C27 H27 108.887 no . .
C28 C27 H27 108.886 no . .
C29 C27 H27 108.889 no . .
C27 C28 H28A 109.473 no . .
C27 C28 H28B 109.469 no . .
C27 C28 H28C 109.467 no . .
H28A C28 H28B 109.476 no . .
H28A C28 H28C 109.472 no . .
H28B C28 H28C 109.471 no . .
C27 C29 H29A 109.476 no . .
C27 C29 H29B 109.470 no . .
C27 C29 H29C 109.476 no . .
H29A C29 H29B 109.470 no . .
H29A C29 H29C 109.472 no . .
H29B C29 H29C 109.463 no . .
Ge4 C30 H30 108.159 no . .
C31 C30 H30 108.161 no . .
C32 C30 H30 108.163 no . .
C30 C31 H31A 109.461 no . .
C30 C31 H31B 109.466 no . .
C30 C31 H31C 109.477 no . .
H31A C31 H31B 109.471 no . .
H31A C31 H31C 109.472 no . .
H31B C31 H31C 109.480 no . .
C30 C32 H32A 109.475 no . .
C30 C32 H32B 109.474 no . .
C30 C32 H32C 109.464 no . .
H32A C32 H32B 109.475 no . .
H32A C32 H32C 109.467 no . .
H32B C32 H32C 109.473 no . .

loop_
_geom_bond_atom_site_label_1
_geom_bond_atom_site_label_2
_geom_bond_distance
_geom_bond_publ_flag
_geom_bond_site_symmetry_2
Ge1 C1 1.9200(17) yes .
Ge1 C8 1.9171(14) yes 2_565
Ge1 C9 1.9523(17) yes .
Ge1 C12 1.9510(16) yes .
Ge2 C2 1.9114(17) yes .
Ge2 C3 1.9175(14) yes .
Ge2 C15 1.9591(15) yes .
Ge2 C18 1.9555(15) yes .
Ge3 C4 1.9151(15) yes .
Ge3 C5 1.9112(15) yes .
Ge3 C21 1.9594(15) yes .
Ge3 C24 1.9576(17) yes .
Ge4 C6 1.9201(15) yes .
Ge4 C7 1.9185(15) yes .
Ge4 C27 1.9622(19) yes .
Ge4 C30 1.9596(17) yes .
C1 C2 1.206(3) yes .
C3 C4 1.205(2) yes .
C5 C6 1.205(2) yes .
C7 C8 1.2058(19) yes .
C9 C10 1.528(3) yes .
C9 C11 1.532(3) yes .
C12 C13 1.530(3) yes .
C12 C14 1.530(3) yes .
C15 C16 1.525(3) yes .
C15 C17 1.529(3) yes .
C18 C19 1.524(3) yes .
C18 C20 1.526(3) yes .
C21 C22 1.530(3) yes .
C21 C23 1.528(3) yes .
C24 C25 1.530(3) yes .
C24 C26 1.525(3) yes .
C27 C28 1.529(3) yes .
C27 C29 1.526(3) yes .
C30 C31 1.533(3) yes .
C30 C32 1.528(3) yes .
C9 H9 1.000 no .
C10 H10A 0.980 no .
C10 H10B 0.980 no .
C10 H10C 0.980 no .
C11 H11A 0.980 no .
C11 H11B 0.980 no .
C11 H11C 0.980 no .
C12 H12 1.000 no .
C13 H13A 0.980 no .
C13 H13B 0.980 no .
C13 H13C 0.980 no .
C14 H14A 0.980 no .
C14 H14B 0.980 no .
C14 H14C 0.980 no .
C15 H15 1.000 no .
C16 H16A 0.980 no .
C16 H16B 0.980 no .
C16 H16C 0.980 no .
C17 H17A 0.980 no .
C17 H17B 0.980 no .
C17 H17C 0.980 no .
C18 H18 1.000 no .
C19 H19A 0.980 no .
C19 H19B 0.980 no .
C19 H19C 0.980 no .
C20 H20A 0.980 no .
C20 H20B 0.980 no .
C20 H20C 0.980 no .
C21 H21 1.000 no .
C22 H22A 0.980 no .
C22 H22B 0.980 no .
C22 H22C 0.980 no .
C23 H23A 0.980 no .
C23 H23B 0.980 no .
C23 H23C 0.980 no .
C24 H24 1.000 no .
C25 H25A 0.980 no .
C25 H25B 0.980 no .
C25 H25C 0.980 no .
C26 H26A 0.980 no .
C26 H26B 0.980 no .
C26 H26C 0.980 no .
C27 H27 1.000 no .
C28 H28A 0.980 no .
C28 H28B 0.980 no .
C28 H28C 0.980 no .
C29 H29A 0.980 no .
C29 H29B 0.980 no .
C29 H29C 0.980 no .
C30 H30 1.000 no .
C31 H31A 0.980 no .
C31 H31B 0.980 no .
C31 H31C 0.980 no .
C32 H32A 0.980 no .
C32 H32B 0.980 no .
C32 H32C 0.980 no .

loop_
_geom_contact_atom_site_label_1
_geom_contact_atom_site_label_2
_geom_contact_distance
_geom_contact_publ_flag
_geom_contact_site_symmetry_2
C1 C10 3.470(3) no .
C1 C14 3.351(3) no .
C2 C16 3.586(3) no .
C2 C17 3.498(3) no .
C2 C20 3.414(3) no .
C3 C17 3.456(3) no .
C3 C19 3.480(3) no .
C4 C22 3.379(3) no .
C4 C26 3.359(3) no .
C5 C23 3.348(3) no .
C5 C25 3.409(3) no .
C6 C29 3.494(3) no .
C6 C32 3.359(3) no .
C7 C28 3.464(3) no .
C7 C29 3.311(3) no .
C7 C31 3.449(3) no .
C8 C10 3.488(3) no 2_565
C8 C11 3.530(3) no 2_565
C9 C13 3.557(3) no .
C10 C20 3.561(3) no 1_455
C20 C10 3.561(3) no 1_655
Ge1 H10A 2.9938 no .
Ge1 H10C 2.9873 no .
Ge1 H11A 2.9696 no .
Ge1 H11B 2.9891 no .
Ge1 H13B 3.0107 no .
Ge1 H13C 2.9719 no .
Ge1 H14A 2.9637 no .
Ge1 H14C 3.0151 no .
Ge2 H16B 2.9978 no .
Ge2 H16C 3.0125 no .
Ge2 H17B 3.0003 no .
Ge2 H17C 2.9782 no .
Ge2 H19B 2.9839 no .
Ge2 H19C 3.0132 no .
Ge2 H20A 2.9969 no .
Ge2 H20C 3.0016 no .
Ge3 H22A 2.9763 no .
Ge3 H22C 3.0110 no .
Ge3 H23A 3.0078 no .
Ge3 H23C 3.0452 no .
Ge3 H25A 2.9854 no .
Ge3 H25B 3.0014 no .
Ge3 H26A 3.0327 no .
Ge3 H26B 2.9941 no .
Ge4 H28B 3.0592 no .
Ge4 H28C 2.9430 no .
Ge4 H29A 2.9281 no .
Ge4 H29C 3.0209 no .
Ge4 H31B 2.9847 no .
Ge4 H31C 3.0672 no .
Ge4 H32A 2.9806 no .
Ge4 H32C 2.9702 no .
C1 H9 3.3803 no .
C1 H10A 3.0079 no .
C1 H13C 3.3159 no .
C1 H14A 3.4779 no .
C1 H14C 2.9116 no .
C1 H20A 3.4833 no .
C1 H28C 3.3096 no 2_565
C2 H14C 3.4091 no .
C2 H16C 3.1459 no .
C2 H17B 3.0427 no .
C2 H18 3.3397 no .
C2 H20A 2.9440 no .
C2 H28C 3.2550 no 2_565
C3 H15 3.2397 no .
C3 H17C 2.9714 no .
C3 H19C 3.0284 no .
C3 H20C 3.1779 no .
C3 H22A 3.3486 no .
C3 H26B 3.3546 no .
C3 H28A 3.1545 no 2_565
C4 H17C 3.4882 no .
C4 H19C 3.5596 no .
C4 H22A 2.8866 no .
C4 H22C 3.5979 no .
C4 H23C 3.3462 no .
C4 H24 3.3832 no .
C4 H26A 3.5608 no .
C4 H26B 2.8737 no .
C4 H28A 3.1652 no 2_565
C4 H29B 3.4864 no 2_565
C5 H21 3.3963 no .
C5 H23A 2.8707 no .
C5 H23C 3.5348 no .
C5 H25A 3.5930 no .
C5 H25B 2.9484 no .
C5 H26A 3.3213 no .
C5 H29A 3.5534 no .
C5 H29B 3.3305 no 2_565
C5 H32C 3.4435 no .
C6 H23A 3.2772 no .
C6 H25B 3.4585 no .
C6 H27 3.2914 no .
C6 H29A 2.9783 no .
C6 H29B 3.5314 no 2_565
C6 H30 3.3876 no .
C6 H32A 3.5409 no .
C6 H32C 2.8742 no .
C7 H10C 3.5682 no 2_565
C7 H28C 2.9556 no .
C7 H29A 3.5079 no .
C7 H29C 2.8612 no .
C7 H31B 2.9431 no .
C7 H32A 3.1936 no .
C8 H10C 3.0174 no 2_565
C8 H11B 3.0759 no 2_565
C8 H12 3.2819 no 2_565
C8 H14A 3.2039 no 2_565
C8 H28C 3.2238 no .
C8 H29C 3.1513 no .
C8 H31B 3.4340 no .
C9 H12 3.5532 no .
C9 H13B 3.1337 no .
C10 H11A 3.3662 no .
C10 H11B 2.7268 no .
C10 H11C 2.7072 no .
C11 H10A 3.3667 no .
C11 H10B 2.6981 no .
C11 H10C 2.7344 no .
C11 H12 3.5331 no .
C11 H13B 3.3966 no .
C12 H9 3.4353 no .
C12 H11A 3.2485 no .
C13 H9 3.2513 no .
C13 H11A 3.4418 no .
C13 H14A 3.3680 no .
C13 H14B 2.7191 no .
C13 H14C 2.7202 no .
C14 H13A 2.6819 no .
C14 H13B 3.3665 no .
C14 H13C 2.7590 no .
C15 H18 3.4086 no .
C15 H19B 3.2912 no .
C16 H17A 2.7033 no .
C16 H17B 2.7393 no .
C16 H17C 3.3663 no .
C16 H18 3.3421 no .
C17 H16A 2.7030 no .
C17 H16B 3.3670 no .
C17 H16C 2.7381 no .
C17 H28A 3.4012 no 2_565
C17 H28C 3.4464 no 2_565
C18 H15 3.4648 no .
C18 H16B 3.2201 no .
C19 H15 3.4758 no .
C19 H20A 3.3601 no .
C19 H20B 2.6870 no .
C19 H20C 2.7408 no .
C20 H19A 2.6970 no .
C20 H19B 3.3608 no .
C20 H19C 2.7295 no .
C21 H24 3.3262 no .
C21 H25A 3.3552 no .
C22 H23A 3.3648 no .
C22 H23B 2.7033 no .
C22 H23C 2.7256 no .
C22 H24 3.4501 no .
C23 H22A 2.7650 no .
C23 H22B 2.6672 no .
C23 H22C 3.3618 no .
C23 H28A 3.3087 no 2_565
C24 H21 3.3160 no .
C24 H22C 3.3921 no .
C25 H21 3.4282 no .
C25 H26A 2.7219 no .
C25 H26B 3.3632 no .
C25 H26C 2.7035 no .
C26 H25A 3.3617 no .
C26 H25B 2.7375 no .
C26 H25C 2.6904 no .
C27 H23C 3.3862 no 2_565
C27 H29A 3.5036 no 2_565
C27 H30 3.5062 no .
C27 H31C 3.5126 no .
C28 H17B 3.2860 no 2_565
C28 H17C 3.2089 no 2_565
C28 H23C 3.0364 no 2_565
C28 H29A 3.3517 no .
C28 H29B 2.7224 no .
C28 H29C 2.6683 no .
C28 H31C 2.9566 no .
C29 H28A 2.6392 no .
C29 H28B 3.3482 no .
C29 H28C 2.7553 no .
C29 H29A 3.0292 no 2_565
C29 H29B 3.4953 no 2_565
C30 H28B 3.3762 no .
C31 H28B 3.0789 no .
C31 H28C 3.4839 no .
C31 H32A 2.7387 no .
C31 H32B 2.6923 no .
C31 H32C 3.3665 no .
C32 H31A 2.6634 no .
C32 H31B 2.7725 no .
C32 H31C 3.3625 no .
H9 H10A 2.3559 no .
H9 H10B 2.3744 no .
H9 H10C 2.8674 no .
H9 H11A 2.3657 no .
H9 H11B 2.8704 no .
H9 H11C 2.3715 no .
H9 H13B 2.7203 no .
H9 H13C 3.2293 no .
H10A H11C 3.5905 no .
H10A H16C 3.5891 no .
H10B H11A 3.5875 no .
H10B H11B 2.9915 no .
H10B H11C 2.5124 no .
H10C H11B 2.5725 no .
H10C H11C 3.0164 no .
H10C H31B 2.8227 no 2_565
H11A H12 2.9297 no .
H11A H13B 2.7605 no .
H12 H13A 2.3851 no .
H12 H13B 2.3395 no .
H12 H13C 2.8649 no .
H12 H14A 2.3686 no .
H12 H14B 2.3556 no .
H12 H14C 2.8659 no .
H13A H14A 3.5808 no .
H13A H14B 2.5067 no .
H13A H14C 2.9505 no .
H13B H14B 3.5874 no .
H13C H14B 3.0645 no .
H13C H14C 2.5909 no .
H14A H29C 3.3324 no 2_565
H14C H20A 3.1509 no .
H15 H16A 2.3611 no .
H15 H16B 2.3501 no .
H15 H16C 2.8609 no .
H15 H17A 2.3646 no .
H15 H17B 2.8635 no .
H15 H17C 2.3528 no .
H15 H19B 2.8445 no .
H16A H17A 2.5110 no .
H16A H17B 3.0106 no .
H16A H17C 3.5866 no .
H16B H17A 3.5878 no .
H16B H18 2.7192 no .
H16B H19B 3.1630 no .
H16C H17A 3.0091 no .
H16C H17B 2.5878 no .
H16C H18 3.5075 no .
H17B H28A 3.2176 no 2_565
H17B H28B 3.2807 no 2_565
H17B H28C 2.8258 no 2_565
H17C H22A 2.7609 no .
H17C H28A 2.7114 no 2_565
H17C H28B 3.2223 no 2_565
H17C H28C 3.1768 no 2_565
H18 H19A 2.3549 no .
H18 H19B 2.3501 no .
H18 H19C 2.8587 no .
H18 H20A 2.3434 no .
H18 H20B 2.3646 no .
H18 H20C 2.8598 no .
H19A H20A 3.5764 no .
H19A H20B 2.4944 no .
H19A H20C 3.0183 no .
H19B H20B 3.5752 no .
H19C H20B 2.9863 no .
H19C H20C 2.5873 no .
H19C H26B 2.7837 no .
H21 H22A 2.8617 no .
H21 H22B 2.3836 no .
H21 H22C 2.3316 no .
H21 H23A 2.3581 no .
H21 H23B 2.3519 no .
H21 H23C 2.8609 no .
H21 H24 3.3484 no .
H21 H25A 2.7807 no .
H22A H23B 3.0587 no .
H22A H23C 2.6075 no .
H22A H28A 3.4579 no 2_565
H22B H23A 3.5644 no .
H22B H23B 2.4784 no .
H22B H23C 2.9456 no .
H22C H23B 3.5688 no .
H22C H24 2.8266 no .
H23A H27 3.5688 no 2_565
H23A H29A 3.2511 no .
H23C H27 2.9517 no 2_565
H23C H28A 2.3392 no 2_565
H23C H28B 3.1541 no 2_565
H23C H29B 3.2353 no 2_565
H24 H25A 2.3507 no .
H24 H25B 2.8635 no .
H24 H25C 2.3663 no .
H24 H26A 2.8603 no .
H24 H26B 2.3578 no .
H24 H26C 2.3513 no .
H25A H26C 3.5831 no .
H25B H26A 2.5745 no .
H25B H26C 3.0226 no .
H25B H32C 3.1675 no .
H25C H26A 2.9795 no .
H25C H26B 3.5820 no .
H25C H26C 2.5041 no .
H27 H28A 2.4130 no .
H27 H28B 2.3323 no .
H27 H28C 2.8693 no .
H27 H29A 2.3933 no .
H27 H29A 2.9593 no 2_565
H27 H29B 2.3460 no .
H27 H29B 3.4674 no 2_565
H27 H29C 2.8690 no .
H27 H30 3.4482 no .
H28A H29A 3.5573 no .
H28A H29B 2.4896 no .
H28A H29C 2.8521 no .
H28B H29B 3.5738 no .
H28B H29C 3.5897 no .
H28B H30 3.4079 no .
H28B H31B 3.3994 no .
H28B H31C 2.2759 no .
H28C H29B 3.1057 no .
H28C H29C 2.5562 no .
H28C H31B 3.3486 no .
H28C H31C 2.9434 no .
H29A H29A 2.6356 no 2_565
H29A H29B 2.7251 no 2_565
H30 H31A 2.4000 no .
H30 H31B 2.8669 no .
H30 H31C 2.3323 no .
H30 H32A 2.8639 no .
H30 H32B 2.3698 no .
H30 H32C 2.3503 no .
H31A H32A 2.9564 no .
H31A H32B 2.4608 no .
H31A H32C 3.5565 no .
H31B H32A 2.6280 no .
H31B H32B 3.0506 no .
H31C H32B 3.5576 no .
Ge4 H30 3.4755 no 2_665
C1 H16B 3.1482 no 2_556
C2 H16B 3.2806 no 2_556
C3 H22C 3.4296 no 2_566
C4 H22C 3.4723 no 2_566
C4 H31C 3.5557 no 2_665
C5 H13B 3.5842 no 1_565
C5 H30 3.5633 no 2_665
C6 H13B 3.5226 no 1_565
C6 H30 3.1980 no 2_665
C7 H11A 3.5899 no 1_565
C7 H12 3.1546 no 1_565
C8 H11A 3.4864 no 1_565
C8 H12 2.8880 no 1_565
C9 H21 3.5624 no 1_545
C10 H14C 3.5303 no 1_455
C10 H19A 3.3566 no 2_556
C10 H19B 3.2361 no 2_556
C10 H20A 3.1318 no 1_455
C10 H20B 3.2967 no 1_455
C11 H12 3.2535 no 2_555
C11 H14A 3.0922 no 2_555
C11 H14B 3.5523 no 2_555
C11 H23A 3.3115 no 1_545
C11 H23B 3.4252 no 1_545
C12 H11B 3.1887 no 2_555
C13 H25A 3.1366 no 1_545
C13 H25B 3.2335 no 1_545
C13 H32A 3.5851 no 1_545
C14 H10C 3.4472 no 1_655
C14 H11A 3.5700 no 2_555
C14 H11B 2.9605 no 2_555
C14 H31A 3.5132 no 2_665
C14 H31B 3.2848 no 2_665
C14 H32A 3.3962 no 2_665
C15 H22C 3.5010 no 2_566
C15 H25A 3.2095 no 2_566
C16 H16C 3.3283 no 2_556
C16 H18 3.3791 no 2_556
C16 H25A 3.3165 no 2_566
C17 H19C 3.5363 no 1_455
C17 H24 3.2798 no 2_566
C17 H25A 3.4084 no 2_566
C17 H25C 3.4286 no 2_566
C17 H26B 3.2674 no 1_455
C17 H26C 3.4400 no 1_455
C18 H16C 3.4596 no 2_556
C18 H20B 3.3106 no 2_656
C19 H10A 3.4459 no 2_556
C19 H10B 3.1074 no 2_556
C19 H17A 3.2910 no 1_655
C19 H22B 3.0394 no 2_566
C19 H25C 3.2592 no 2_666
C20 H10A 3.1208 no 1_655
C20 H10B 3.5492 no 1_655
C20 H10C 3.4430 no 1_655
C20 H17B 3.4762 no 1_655
C20 H18 3.5069 no 2_656
C20 H20B 3.4608 no 2_656
C21 H9 3.5600 no 1_565
C21 H15 3.4127 no 2_566
C21 H19B 3.5513 no 2_566
C22 H15 3.3054 no 2_566
C22 H19B 3.2274 no 2_566
C22 H19C 3.4267 no 2_566
C22 H22C 3.1732 no 2_566
C22 H24 3.3539 no 2_566
C22 H26C 3.2290 no 1_455
C23 H11C 3.1455 no 1_565
C23 H32B 3.4759 no 1_455
C23 H32C 3.2767 no 1_455
C24 H15 3.5785 no 2_566
C24 H17A 3.4287 no 2_566
C24 H26C 3.3456 no 2_666
C25 H13B 3.3810 no 1_565
C25 H13C 3.2995 no 1_565
C25 H15 3.3710 no 2_566
C25 H16A 3.4395 no 2_566
C25 H17A 2.9922 no 2_566
C25 H22B 3.5675 no 1_655
C25 H23B 3.4240 no 1_655
C26 H17A 3.3438 no 1_655
C26 H17C 3.1878 no 1_655
C26 H22A 3.5560 no 1_655
C26 H22B 3.5528 no 1_655
C26 H24 3.5436 no 2_666
C26 H26C 3.1900 no 2_666
C26 H28B 3.3171 no 2_665
C27 H30 3.3611 no 2_665
C28 H26A 3.2024 no 2_665
C29 H31A 3.0637 no 1_455
C29 H32B 3.0973 no 1_455
C30 H27 3.3186 no 2_665
C31 H14A 3.4946 no 2_665
C31 H14C 3.3918 no 2_665
C31 H20C 3.5211 no 2_665
C31 H29B 3.5642 no 1_655
C31 H29C 3.4675 no 1_655
C32 H11C 3.4037 no 1_665
C32 H13A 3.4353 no 1_565
C32 H14A 3.2786 no 2_665
C32 H23A 3.4636 no 1_655
C32 H23B 3.5411 no 1_655
C32 H27 3.2129 no 2_665
C32 H29A 3.5664 no 1_655
H9 C21 3.5600 no 1_545
H9 H16B 3.0312 no 2_556
H9 H19B 3.0087 no 2_556
H9 H21 2.6656 no 1_545
H9 H23A 3.5934 no 1_545
H9 H23B 3.5054 no 1_545
H10A C19 3.4459 no 2_556
H10A C20 3.1208 no 1_455
H10A H16B 3.0989 no 2_556
H10A H18 2.9066 no 2_556
H10A H19A 3.2112 no 2_556
H10A H19B 3.0748 no 2_556
H10A H20A 2.9504 no 1_455
H10A H20B 2.6488 no 1_455
H10A H20C 3.2697 no 1_455
H10B C19 3.1074 no 2_556
H10B C20 3.5492 no 1_455
H10B H13A 3.5286 no 1_455
H10B H13C 3.2919 no 1_455
H10B H14C 3.3351 no 1_455
H10B H18 3.5433 no 2_556
H10B H19A 2.6386 no 2_556
H10B H19B 2.7299 no 2_556
H10B H20A 2.9416 no 1_455
H10B H20B 3.3316 no 1_455
H10C C14 3.4472 no 1_455
H10C C20 3.4430 no 1_455
H10C H14B 3.1577 no 1_455
H10C H14C 2.8352 no 1_455
H10C H20A 2.9683 no 1_455
H10C H20B 3.4230 no 1_455
H10C H20C 3.3855 no 1_455
H11A C7 3.5899 no 1_545
H11A C8 3.4864 no 1_545
H11A C14 3.5700 no 2_555
H11A H12 3.1582 no 2_555
H11A H14A 2.8702 no 2_555
H11A H23A 2.9609 no 1_545
H11A H23B 3.5337 no 1_545
H11A H32B 3.4724 no 1_445
H11B C12 3.1887 no 2_555
H11B C14 2.9605 no 2_555
H11B H12 2.5213 no 2_555
H11B H14A 2.6267 no 2_555
H11B H14B 2.9773 no 1_455
H11B H14B 2.7423 no 2_555
H11B H32A 3.5589 no 1_445
H11C C23 3.1455 no 1_545
H11C C32 3.4037 no 1_445
H11C H13A 3.0986 no 1_455
H11C H14A 3.3026 no 2_555
H11C H14B 3.5952 no 1_455
H11C H21 3.5253 no 1_545
H11C H23A 2.8251 no 1_545
H11C H23B 2.6282 no 1_545
H11C H32A 3.0138 no 1_445
H11C H32B 3.1985 no 1_445
H11C H32C 3.4464 no 1_445
H12 C7 3.1546 no 1_545
H12 C8 2.8880 no 1_545
H12 C11 3.2535 no 2_555
H12 H11A 3.1582 no 2_555
H12 H11B 2.5213 no 2_555
H12 H12 3.3146 no 2_555
H13A C32 3.4353 no 1_545
H13A H10B 3.5286 no 1_655
H13A H11C 3.0986 no 1_655
H13A H25A 3.3831 no 1_545
H13A H25B 3.0073 no 1_545
H13A H32A 2.6877 no 1_545
H13A H32C 3.3162 no 1_545
H13B C5 3.5842 no 1_545
H13B C6 3.5226 no 1_545
H13B C25 3.3810 no 1_545
H13B H21 3.3612 no 1_545
H13B H25A 2.8379 no 1_545
H13B H25B 3.0195 no 1_545
H13C C25 3.2995 no 1_545
H13C H10B 3.2919 no 1_655
H13C H16A 2.8453 no 2_556
H13C H16B 3.5867 no 2_556
H13C H25A 2.7134 no 1_545
H13C H25B 3.1250 no 1_545
H13C H25C 3.5947 no 1_545
H14A C11 3.0922 no 2_555
H14A C31 3.4946 no 2_665
H14A C32 3.2786 no 2_665
H14A H11A 2.8702 no 2_555
H14A H11B 2.6267 no 2_555
H14A H11C 3.3026 no 2_555
H14A H31A 3.0550 no 2_665
H14A H31B 3.1621 no 2_665
H14A H32A 2.8411 no 2_665
H14A H32B 2.8805 no 2_665
H14B C11 3.5523 no 2_555
H14B H10C 3.1577 no 1_655
H14B H11B 2.9773 no 1_655
H14B H11B 2.7423 no 2_555
H14B H11C 3.5952 no 1_655
H14B H14B 2.8713 no 2_655
H14B H31B 3.3804 no 2_665
H14B H32A 3.1919 no 2_665
H14C C10 3.5303 no 1_655
H14C C31 3.3918 no 2_665
H14C H10B 3.3351 no 1_655
H14C H10C 2.8352 no 1_655
H14C H31A 3.0957 no 2_665
H14C H31B 2.7913 no 2_665
H15 C21 3.4127 no 2_566
H15 C22 3.3054 no 2_566
H15 C24 3.5785 no 2_566
H15 C25 3.3710 no 2_566
H15 H21 2.7634 no 2_566
H15 H22B 3.4949 no 2_566
H15 H22C 2.6494 no 2_566
H15 H24 3.0280 no 2_566
H15 H25A 2.6361 no 2_566
H15 H25C 3.5954 no 2_566
H16A C25 3.4395 no 2_566
H16A H13C 2.8453 no 2_556
H16A H18 3.4216 no 2_556
H16A H19A 2.9603 no 1_455
H16A H20A 3.4550 no 2_556
H16A H25A 2.6805 no 2_566
H16A H25C 3.3373 no 2_566
H16B C1 3.1482 no 2_556
H16B C2 3.2806 no 2_556
H16B H9 3.0312 no 2_556
H16B H10A 3.0989 no 2_556
H16B H13C 3.5867 no 2_556
H16B H16C 2.8577 no 2_556
H16C C16 3.3283 no 2_556
H16C C18 3.4596 no 2_556
H16C H16B 2.8577 no 2_556
H16C H16C 2.9070 no 2_556
H16C H18 2.5881 no 2_556
H16C H20B 3.1688 no 1_455
H17A C19 3.2910 no 1_455
H17A C24 3.4287 no 2_566
H17A C25 2.9922 no 2_566
H17A C26 3.3438 no 1_455
H17A H19A 2.9734 no 1_455
H17A H19C 2.7271 no 1_455
H17A H20B 3.5995 no 1_455
H17A H20C 3.4624 no 1_455
H17A H24 2.8616 no 2_566
H17A H25A 2.7935 no 2_566
H17A H25C 2.5234 no 2_566
H17A H26B 2.7993 no 1_455
H17A H26C 3.1292 no 1_455
H17B C20 3.4762 no 1_455
H17B H19C 3.5066 no 1_455
H17B H20B 3.1244 no 1_455
H17B H20C 2.9361 no 1_455
H17B H26B 3.4383 no 1_455
H17C C26 3.1878 no 1_455
H17C H24 3.0152 no 2_566
H17C H26A 3.0985 no 1_455
H17C H26B 3.0560 no 1_455
H17C H26C 2.8709 no 1_455
H18 C16 3.3791 no 2_556
H18 C20 3.5069 no 2_656
H18 H10A 2.9066 no 2_556
H18 H10B 3.5433 no 2_556
H18 H16A 3.4216 no 2_556
H18 H16C 2.5881 no 2_556
H18 H20B 2.5846 no 2_656
H19A C10 3.3566 no 2_556
H19A H10A 3.2112 no 2_556
H19A H10B 2.6386 no 2_556
H19A H16A 2.9603 no 1_655
H19A H17A 2.9734 no 1_655
H19A H20A 3.3142 no 2_656
H19A H20B 3.2327 no 2_656
H19A H22B 3.5662 no 2_566
H19A H25C 3.0079 no 2_666
H19B C10 3.2361 no 2_556
H19B C21 3.5513 no 2_566
H19B C22 3.2274 no 2_566
H19B H9 3.0087 no 2_556
H19B H10A 3.0748 no 2_556
H19B H10B 2.7299 no 2_556
H19B H21 2.9988 no 2_566
H19B H22B 2.5981 no 2_566
H19B H22C 3.2419 no 2_566
H19B H23B 3.5913 no 2_566
H19B H25C 3.3724 no 2_666
H19C C17 3.5363 no 1_655
H19C C22 3.4267 no 2_566
H19C H17A 2.7271 no 1_655
H19C H17B 3.5066 no 1_655
H19C H22B 2.6224 no 2_566
H19C H22C 3.3997 no 2_566
H19C H25C 2.8733 no 2_666
H20A C10 3.1318 no 1_655
H20A H10A 2.9504 no 1_655
H20A H10B 2.9416 no 1_655
H20A H10C 2.9683 no 1_655
H20A H16A 3.4550 no 2_556
H20A H19A 3.3142 no 2_656
H20B C10 3.2967 no 1_655
H20B C18 3.3106 no 2_656
H20B C20 3.4608 no 2_656
H20B H10A 2.6488 no 1_655
H20B H10B 3.3316 no 1_655
H20B H10C 3.4230 no 1_655
H20B H16C 3.1688 no 1_655
H20B H17A 3.5995 no 1_655
H20B H17B 3.1244 no 1_655
H20B H18 2.5846 no 2_656
H20B H19A 3.2327 no 2_656
H20B H20B 2.9407 no 2_656
H20C C31 3.5211 no 2_665
H20C H10A 3.2697 no 1_655
H20C H10C 3.3855 no 1_655
H20C H17A 3.4624 no 1_655
H20C H17B 2.9361 no 1_655
H20C H31B 3.2693 no 2_665
H20C H31C 3.1188 no 2_665
H21 C9 3.5624 no 1_565
H21 H9 2.6656 no 1_565
H21 H11C 3.5253 no 1_565
H21 H13B 3.3612 no 1_565
H21 H15 2.7634 no 2_566
H21 H19B 2.9988 no 2_566
H22A C26 3.5560 no 1_455
H22A H22C 2.7706 no 2_566
H22A H24 2.8608 no 2_566
H22A H26A 3.4593 no 1_455
H22A H26C 2.7896 no 1_455
H22B C19 3.0394 no 2_566
H22B C25 3.5675 no 1_455
H22B C26 3.5528 no 1_455
H22B H15 3.4949 no 2_566
H22B H19A 3.5662 no 2_566
H22B H19B 2.5981 no 2_566
H22B H19C 2.6224 no 2_566
H22B H24 3.2967 no 2_566
H22B H25C 2.7723 no 1_455
H22B H26A 3.5960 no 1_455
H22B H26B 3.4029 no 2_566
H22B H26C 2.7738 no 1_455
H22C C3 3.4296 no 2_566
H22C C4 3.4723 no 2_566
H22C C15 3.5010 no 2_566
H22C C22 3.1732 no 2_566
H22C H15 2.6494 no 2_566
H22C H19B 3.2419 no 2_566
H22C H19C 3.3997 no 2_566
H22C H22A 2.7706 no 2_566
H22C H22C 2.6851 no 2_566
H22C H24 3.3677 no 2_566
H23A C11 3.3115 no 1_565
H23A C32 3.4636 no 1_455
H23A H9 3.5934 no 1_565
H23A H11A 2.9609 no 1_565
H23A H11C 2.8251 no 1_565
H23A H32B 2.9116 no 1_455
H23A H32C 3.1700 no 1_455
H23B C11 3.4252 no 1_565
H23B C25 3.4240 no 1_455
H23B C32 3.5411 no 1_455
H23B H9 3.5054 no 1_565
H23B H11A 3.5337 no 1_565
H23B H11C 2.6282 no 1_565
H23B H19B 3.5913 no 2_566
H23B H25B 2.8265 no 1_455
H23B H25C 3.1388 no 1_455
H23B H26A 3.4309 no 1_455
H23B H32B 3.4149 no 1_455
H23B H32C 2.9347 no 1_455
H23C H26A 3.1083 no 1_455
H23C H32B 3.5693 no 1_455
H23C H32C 3.1765 no 1_455
H24 C17 3.2798 no 2_566
H24 C22 3.3539 no 2_566
H24 C26 3.5436 no 2_666
H24 H15 3.0280 no 2_566
H24 H17A 2.8616 no 2_566
H24 H17C 3.0152 no 2_566
H24 H22A 2.8608 no 2_566
H24 H22B 3.2967 no 2_566
H24 H22C 3.3677 no 2_566
H24 H26C 2.6761 no 2_666
H25A C13 3.1366 no 1_565
H25A C15 3.2095 no 2_566
H25A C16 3.3165 no 2_566
H25A C17 3.4084 no 2_566
H25A H13A 3.3831 no 1_565
H25A H13B 2.8379 no 1_565
H25A H13C 2.7134 no 1_565
H25A H15 2.6361 no 2_566
H25A H16A 2.6805 no 2_566
H25A H17A 2.7935 no 2_566
H25B C13 3.2335 no 1_565
H25B H13A 3.0073 no 1_565
H25B H13B 3.0195 no 1_565
H25B H13C 3.1250 no 1_565
H25B H23B 2.8265 no 1_655
H25C C17 3.4286 no 2_566
H25C C19 3.2592 no 2_666
H25C H13C 3.5947 no 1_565
H25C H15 3.5954 no 2_566
H25C H16A 3.3373 no 2_566
H25C H17A 2.5234 no 2_566
H25C H19A 3.0079 no 2_666
H25C H19B 3.3724 no 2_666
H25C H19C 2.8733 no 2_666
H25C H22B 2.7723 no 1_655
H25C H23B 3.1388 no 1_655
H25C H26B 3.5292 no 2_666
H26A C28 3.2024 no 2_665
H26A H17C 3.0985 no 1_655
H26A H22A 3.4593 no 1_655
H26A H22B 3.5960 no 1_655
H26A H23B 3.4309 no 1_655
H26A H23C 3.1083 no 1_655
H26A H28A 3.0942 no 2_665
H26A H28B 2.4603 no 2_665
H26B C17 3.2674 no 1_655
H26B H17A 2.7993 no 1_655
H26B H17B 3.4383 no 1_655
H26B H17C 3.0560 no 1_655
H26B H22B 3.4029 no 2_566
H26B H25C 3.5292 no 2_666
H26B H26C 3.2110 no 2_666
H26B H28B 3.4006 no 2_665
H26C C17 3.4400 no 1_655
H26C C22 3.2290 no 1_655
H26C C24 3.3456 no 2_666
H26C C26 3.1900 no 2_666
H26C H17A 3.1292 no 1_655
H26C H17C 2.8709 no 1_655
H26C H22A 2.7896 no 1_655
H26C H22B 2.7738 no 1_655
H26C H24 2.6761 no 2_666
H26C H26B 3.2110 no 2_666
H26C H26C 2.6466 no 2_666
H27 C30 3.3186 no 2_665
H27 C32 3.2129 no 2_665
H27 H30 2.5773 no 2_665
H27 H32B 3.0661 no 2_665
H27 H32C 2.8398 no 2_665
H28A H26A 3.0942 no 2_665
H28B C26 3.3171 no 2_665
H28B H26A 2.4603 no 2_665
H28B H26B 3.4006 no 2_665
H29A C32 3.5664 no 1_455
H29A H30 3.5785 no 1_455
H29A H31A 3.4120 no 1_455
H29A H32B 2.6992 no 1_455
H29B C31 3.5642 no 1_455
H29B H30 3.3128 no 1_455
H29B H31A 2.8128 no 1_455
H29B H32B 3.3270 no 1_455
H29C C31 3.4675 no 1_455
H29C H31A 2.5405 no 1_455
H29C H32B 2.7896 no 1_455
H30 Ge4 3.4755 no 2_665
H30 C5 3.5633 no 2_665
H30 C6 3.1980 no 2_665
H30 C27 3.3611 no 2_665
H30 H27 2.5773 no 2_665
H30 H29A 3.5785 no 1_655
H30 H29B 3.3128 no 1_655
H30 H30 3.1704 no 2_665
H31A C14 3.5132 no 2_665
H31A C29 3.0637 no 1_655
H31A H14A 3.0550 no 2_665
H31A H14C 3.0957 no 2_665
H31A H29A 3.4120 no 1_655
H31A H29B 2.8128 no 1_655
H31A H29C 2.5405 no 1_655
H31B C14 3.2848 no 2_665
H31B H14A 3.1621 no 2_665
H31B H14B 3.3804 no 2_665
H31B H14C 2.7913 no 2_665
H31B H20C 3.2693 no 2_665
H31C C4 3.5557 no 2_665
H31C H20C 3.1188 no 2_665
H32A C13 3.5851 no 1_565
H32A C14 3.3962 no 2_665
H32A H11B 3.5589 no 1_665
H32A H11C 3.0138 no 1_665
H32A H13A 2.6877 no 1_565
H32A H14A 2.8411 no 2_665
H32A H14B 3.1919 no 2_665
H32B C23 3.4759 no 1_655
H32B C29 3.0973 no 1_655
H32B H11A 3.4724 no 1_665
H32B H11C 3.1985 no 1_665
H32B H14A 2.8805 no 2_665
H32B H23A 2.9116 no 1_655
H32B H23B 3.4149 no 1_655
H32B H23C 3.5693 no 1_655
H32B H27 3.0661 no 2_665
H32B H29A 2.6992 no 1_655
H32B H29B 3.3270 no 1_655
H32B H29C 2.7896 no 1_655
H32C C23 3.2767 no 1_655
H32C H11C 3.4464 no 1_665
H32C H13A 3.3162 no 1_565
H32C H23A 3.1700 no 1_655
H32C H23B 2.9347 no 1_655
H32C H23C 3.1765 no 1_655
H32C H27 2.8398 no 2_665

loop_
_geom_torsion_atom_site_label_1
_geom_torsion_atom_site_label_2
_geom_torsion_atom_site_label_3
_geom_torsion_atom_site_label_4
_geom_torsion
_geom_torsion_publ_flag
_geom_torsion_site_symmetry_1
C1 Ge1 C9 C10 51.77(10) no .
C1 Ge1 C9 C11 174.70(8) no .
C1 Ge1 C12 C13 78.89(11) no .
C1 Ge1 C12 C14 -44.74(10) no .
C8 Ge1 C9 C10 -59.12(11) no 2_565
C8 Ge1 C9 C11 63.81(10) no 2_565
C8 Ge1 C12 C13 -169.25(9) no 2_565
C8 Ge1 C12 C14 67.11(11) no 2_565
C9 Ge1 C12 C13 -45.48(13) no .
C9 Ge1 C12 C14 -169.12(8) no .
C12 Ge1 C9 C10 175.20(8) no .
C12 Ge1 C9 C11 -61.87(10) no .
C2 Ge2 C15 C16 65.27(10) no .
C2 Ge2 C15 C17 -58.90(10) no .
C2 Ge2 C18 C19 174.19(8) no .
C2 Ge2 C18 C20 49.88(11) no .
C3 Ge2 C15 C16 -177.47(9) no .
C3 Ge2 C15 C17 58.36(11) no .
C3 Ge2 C18 C19 56.06(10) no .
C3 Ge2 C18 C20 -68.26(11) no .
C15 Ge2 C18 C19 -63.83(11) no .
C15 Ge2 C18 C20 171.86(9) no .
C18 Ge2 C15 C16 -56.75(12) no .
C18 Ge2 C15 C17 179.08(8) no .
C4 Ge3 C21 C22 47.61(12) no .
C4 Ge3 C21 C23 -76.66(10) no .
C4 Ge3 C24 C25 168.22(8) no .
C4 Ge3 C24 C26 44.17(10) no .
C5 Ge3 C21 C22 166.36(10) no .
C5 Ge3 C21 C23 42.09(11) no .
C5 Ge3 C24 C25 49.04(10) no .
C5 Ge3 C24 C26 -75.01(10) no .
C21 Ge3 C24 C25 -71.44(10) no .
C21 Ge3 C24 C26 164.50(8) no .
C24 Ge3 C21 C22 -72.52(11) no .
C24 Ge3 C21 C23 163.20(8) no .
C6 Ge4 C27 C28 -178.84(8) no .
C6 Ge4 C27 C29 59.59(9) no .
C6 Ge4 C30 C31 -169.44(10) no .
C6 Ge4 C30 C32 -45.96(11) no .
C7 Ge4 C27 C28 66.18(10) no .
C7 Ge4 C27 C29 -55.39(9) no .
C7 Ge4 C30 C31 -51.71(12) no .
C7 Ge4 C30 C32 71.77(10) no .
C27 Ge4 C30 C31 65.60(12) no .
C27 Ge4 C30 C32 -170.92(7) no .
C30 Ge4 C27 C28 -53.73(11) no .
C30 Ge4 C27 C29 -175.30(7) no .
